data_2008281
loop_
_publ_author_name
'Bruhn, Clemens'
'Steinborn, Dirk'
'L\'ebl, Tom\'a\<s'
'Hole\<cek, Jaroslav'

_publ_section_title
;
 (<i>Z</i>)- and
 (<i>E</i>)-1-methylthio-1-triphenylstannyl-2-phenylethene
;
_journal_issue 3
_journal_name_full 'Acta Crystallographica Section C'
_journal_page_first 363
_journal_page_last 365
_journal_paper_doi 10.1107/S0108270198015200
_journal_volume 55
_journal_year 1999
_chemical_formula_iupac '[Sn (C6 H5)3 (C9 H9 S)]'
_chemical_formula_moiety 'C27 H24 S Sn'
_chemical_formula_sum 'C27 H24 S Sn'
_chemical_formula_weight 499.21
_chemical_name_systematic
;
?
;
_space_group_IT_number 2
_symmetry_cell_setting triclinic
_symmetry_space_group_name_Hall '-P 1'
_symmetry_space_group_name_H-M 'P -1'
_audit_creation_method SHELXL
_cell_angle_alpha 83.380(8)
_cell_angle_beta 81.737(8)
_cell_angle_gamma 67.018(7)
_cell_formula_units_Z 2
_cell_length_a 9.5512(8)
_cell_length_b 11.0433(8)
_cell_length_c 12.3793(10)
_cell_measurement_reflns_used 32
_cell_measurement_temperature 293(2)
_cell_measurement_theta_max 13.5
_cell_measurement_theta_min 10.0
_cell_volume 1187.10(18)
_computing_cell_refinement STADI4
_computing_data_collection 'STADI4 (Stoe & Cie, 1996a)'
_computing_data_reduction 'X-RED (Stoe & Cie, 1996b)'
_computing_molecular_graphics 'ORTEPIII (Burnett & Johnson, 1996)'
_computing_publication_material SHELXL93
_computing_structure_refinement 'SHELXL93 (Sheldrick, 1993)'
_computing_structure_solution 'SHELXS86 (Sheldrick, 1990)'
_diffrn_ambient_temperature 293(2)
_diffrn_measurement_device 'Stoe Stadi4 4-circle diffractometer'
_diffrn_measurement_method \w/2\q
_diffrn_radiation_monochromator graphite
_diffrn_radiation_source 'fine-focus sealed tube'
_diffrn_radiation_type MoK\a
_diffrn_radiation_wavelength 0.71073
_diffrn_reflns_av_sigmaI/netI 0.0381
_diffrn_reflns_limit_h_max 8
_diffrn_reflns_limit_h_min -11
_diffrn_reflns_limit_k_max 13
_diffrn_reflns_limit_k_min -12
_diffrn_reflns_limit_l_max 14
_diffrn_reflns_limit_l_min 0
_diffrn_reflns_number 3732
_diffrn_reflns_theta_max 25
_diffrn_reflns_theta_min 1.67
_diffrn_standards_decay_% none
_diffrn_standards_interval_time 60
_diffrn_standards_number 1
_exptl_absorpt_coefficient_mu 1.174
_exptl_absorpt_correction_T_max 0.79
_exptl_absorpt_correction_T_min 0.62
_exptl_absorpt_correction_type 'semi empirical via \y scan (North et al., 1968)'
_exptl_crystal_colour colourless
_exptl_crystal_density_diffrn 1.397
_exptl_crystal_density_meas ?
_exptl_crystal_description prism
_exptl_crystal_F_000 504
_exptl_crystal_size_max 0.4
_exptl_crystal_size_mid 0.3
_exptl_crystal_size_min 0.2
_refine_diff_density_max 0.766
_refine_diff_density_min -0.841
_refine_ls_extinction_coef 0.030(4)
_refine_ls_extinction_method SHELXL93
_refine_ls_goodness_of_fit_all 1.239
_refine_ls_goodness_of_fit_obs 1.008
_refine_ls_hydrogen_treatment refU
_refine_ls_matrix_type full
_refine_ls_number_parameters 287
_refine_ls_number_reflns 3721
_refine_ls_number_restraints 0
_refine_ls_restrained_S_all 1.300
_refine_ls_restrained_S_obs 1.008
_refine_ls_R_factor_all 0.077
_refine_ls_R_factor_obs 0.051
_refine_ls_shift/esd_max 0.000
_refine_ls_shift/esd_mean 0.000
_refine_ls_structure_factor_coef Fsqd
_refine_ls_weighting_details 'w = 1/[\s^2^(Fo^2^)+(0.1046P)^2^] where P = (Fo^2^+2Fc^2^)/3'
_refine_ls_weighting_scheme calc
_refine_ls_wR_factor_all 0.189
_refine_ls_wR_factor_obs 0.132
_reflns_number_observed 3070
_reflns_number_total 3732
_reflns_observed_criterion I>2\s(I)
_cod_data_source_file na1382.cif
_cod_data_source_block II
_cod_depositor_comments
;
The following automatic conversions were performed:

'_exptl_crystal_density_meas' value 'not measured' was changed to '?'
- the value is perceived as not measured.

Automatic conversion script
Id: cif_fix_values 3008 2015-01-20 13:52:24Z robertas 

The following automatic conversions were performed:

'_refine_ls_weighting_scheme' value 'calc w =
1/[\s^2^(Fo^2^)+(0.1046P)^2^] where P = (Fo^2^+2Fc^2^)/3' was changed
to 'calc'. New tag '_refine_ls_weighting_details' was created. The
value of the new tag was set to 'w = 1/[\s^2^(Fo^2^)+(0.1046P)^2^]
where P = (Fo^2^+2Fc^2^)/3'.

Automatic conversion script
Id: cif_fix_values 3143 2015-03-26 13:38:13Z robertas 
;
_cod_original_cell_volume 1187.1(2)
_cod_database_code 2008281

loop_
_symmetry_equiv_pos_as_xyz
'x, y, z'
'-x, -y, -z'

loop_
_atom_site_aniso_label
_atom_site_aniso_U_11
_atom_site_aniso_U_22
_atom_site_aniso_U_33
_atom_site_aniso_U_12
_atom_site_aniso_U_13
_atom_site_aniso_U_23
C1 0.062(5) 0.056(4) 0.057(4) -0.029(3) -0.005(3) -0.009(3)
C2 0.075(5) 0.052(4) 0.058(4) -0.028(4) -0.006(4) -0.005(3)
C3 0.072(6) 0.066(5) 0.058(4) -0.033(4) -0.008(4) -0.001(4)
C4 0.078(7) 0.088(6) 0.071(5) -0.038(5) -0.013(4) -0.017(4)
C5 0.125(11) 0.125(9) 0.083(7) -0.062(8) -0.020(6) -0.036(6)
C6 0.096(9) 0.156(12) 0.095(8) -0.067(9) -0.025(7) -0.022(8)
C7 0.076(7) 0.127(9) 0.091(7) -0.043(7) -0.028(6) 0.027(7)
C8 0.081(7) 0.070(5) 0.080(6) -0.027(5) -0.019(5) 0.005(4)
C9 0.154(11) 0.069(6) 0.113(8) -0.047(7) -0.068(8) 0.026(6)
C10 0.065(5) 0.057(4) 0.073(5) -0.027(4) -0.008(4) -0.007(4)
C11 0.071(6) 0.090(6) 0.078(6) -0.024(5) -0.003(5) -0.005(5)
C12 0.083(8) 0.094(7) 0.114(9) -0.036(6) 0.010(7) -0.016(7)
C13 0.064(7) 0.091(7) 0.160(13) -0.025(6) -0.004(8) -0.038(8)
C14 0.083(9) 0.146(12) 0.159(13) -0.021(8) -0.056(9) -0.044(10)
C15 0.085(8) 0.097(7) 0.086(7) -0.030(6) -0.030(5) -0.016(5)
C16 0.067(5) 0.061(4) 0.064(4) -0.031(4) -0.017(4) -0.008(3)
C17 0.125(9) 0.071(6) 0.095(7) -0.049(6) 0.019(6) -0.011(5)
C18 0.156(11) 0.107(9) 0.084(7) -0.087(8) 0.004(7) 0.004(6)
C19 0.169(13) 0.076(7) 0.108(9) -0.071(8) -0.049(9) 0.014(6)
C20 0.134(10) 0.056(5) 0.117(9) -0.029(6) -0.032(8) -0.014(6)
C21 0.078(6) 0.072(6) 0.085(6) -0.022(5) -0.017(5) -0.012(4)
C22 0.066(5) 0.066(4) 0.062(4) -0.032(4) 0.001(4) -0.007(3)
C23 0.101(9) 0.154(11) 0.102(8) -0.080(8) 0.031(7) -0.047(8)
C24 0.119(11) 0.199(16) 0.116(10) -0.107(11) 0.040(8) -0.037(10)
C25 0.147(13) 0.146(12) 0.085(8) -0.072(10) 0.042(8) -0.032(8)
C26 0.153(13) 0.192(15) 0.072(7) -0.100(12) 0.014(7) -0.045(8)
C27 0.124(9) 0.156(11) 0.069(6) -0.097(9) 0.015(6) -0.031(6)
S 0.101(2) 0.0531(11) 0.102(2) -0.0233(11) -0.0354(14) -0.0109(11)
Sn 0.0619(4) 0.0561(4) 0.0536(4) -0.0278(3) -0.0066(2) -0.0067(2)

loop_
_atom_site_label
_atom_site_fract_x
_atom_site_fract_y
_atom_site_fract_z
_atom_site_U_iso_or_equiv
_atom_site_thermal_displace_type
_atom_site_calc_flag
_atom_site_refinement_flags
_atom_site_occupancy
_atom_site_disorder_group
_atom_site_type_symbol
C1 0.3474(9) 0.2286(7) 0.2199(6) 0.056(2) Uani d . 1 . C
C2 0.2416(10) 0.3049(8) 0.1540(6) 0.061(2) Uani d . 1 . C
H2 0.215(9) 0.397(8) 0.144(6) 0.07(2) Uiso d . 1 . H
C3 0.1654(10) 0.2672(8) 0.0739(6) 0.064(2) Uani d . 1 . C
C4 0.2386(12) 0.1614(10) 0.0130(7) 0.075(2) Uani d . 1 . C
H4 0.3424(12) 0.1124(10) 0.0164(7) 0.08(3) Uiso calc R 1 . H
C5 0.1568(16) 0.1259(13) -0.0557(9) 0.103(4) Uani d . 1 . C
H5 0.2068(16) 0.0512(13) -0.0951(9) 0.10(4) Uiso calc R 1 . H
C6 0.0075(16) 0.1980(15) -0.0655(10) 0.107(4) Uani d . 1 . C
H6 -0.0460(16) 0.1726(15) -0.1095(10) 0.19(7) Uiso calc R 1 . H
C7 -0.0632(13) 0.3094(13) -0.0089(9) 0.098(3) Uani d . 1 . C
H7 -0.1645(13) 0.3629(13) -0.0176(9) 0.10(4) Uiso calc R 1 . H
C8 0.0145(11) 0.3433(9) 0.0609(8) 0.077(2) Uani d . 1 . C
H8 -0.0358(11) 0.4185(9) 0.0997(8) 0.08(3) Uiso calc R 1 . H
C9 0.4879(16) -0.0049(10) 0.3457(10) 0.108(4) Uani d . 1 . C
H9A 0.5673(16) -0.0911(10) 0.3401(10) 0.162 Uiso calc R 1 . H
H9B 0.4044(16) -0.0101(10) 0.3969(10) 0.162 Uiso calc R 1 . H
H9C 0.5274(16) 0.0534(10) 0.3706(10) 0.162 Uiso calc R 1 . H
C10 0.6721(9) 0.2225(7) 0.3342(7) 0.064(2) Uani d . 1 . C
C11 0.7706(11) 0.1733(10) 0.2435(8) 0.082(3) Uani d . 1 . C
H11 0.7313(11) 0.1795(10) 0.1777(8) 0.11(4) Uiso calc R 1 . H
C12 0.9245(14) 0.1157(11) 0.2475(11) 0.098(3) Uani d . 1 . C
H12 0.9893(14) 0.0806(11) 0.1856(11) 0.11(4) Uiso calc R 1 . H
C13 0.9821(14) 0.1098(12) 0.3416(13) 0.105(4) Uani d . 1 . C
H13 1.0875(14) 0.0743(12) 0.3437(13) 0.09(3) Uiso calc R 1 . H
C14 0.8889(15) 0.1547(14) 0.4333(14) 0.129(5) Uani d . 1 . C
H14 0.9307(15) 0.1478(14) 0.4982(14) 0.16(6) Uiso calc R 1 . H
C15 0.7315(13) 0.2111(10) 0.4317(9) 0.088(3) Uani d . 1 . C
H15 0.6672(13) 0.2406(10) 0.4952(9) 0.09(3) Uiso calc R 1 . H
C16 0.4057(9) 0.5147(7) 0.2443(6) 0.060(2) Uani d . 1 . C
C17 0.4946(14) 0.5253(10) 0.1471(9) 0.096(3) Uani d . 1 . C
H17 0.5625(14) 0.4495(10) 0.1144(9) 0.09(3) Uiso calc R 1 . H
C18 0.4826(16) 0.6475(13) 0.0991(10) 0.107(4) Uani d . 1 . C
H18 0.5407(16) 0.6531(13) 0.0330(10) 0.14(5) Uiso calc R 1 . H
C19 0.3905(17) 0.7562(11) 0.1451(11) 0.108(4) Uani d . 1 . C
H19 0.3875(17) 0.8372(11) 0.1124(11) 0.15(5) Uiso calc R 1 . H
C20 0.3020(15) 0.7526(10) 0.2372(11) 0.102(3) Uani d . 1 . C
H20 0.2344(15) 0.8306(10) 0.2670(11) 0.11(4) Uiso calc R 1 . H
C21 0.3105(11) 0.6331(9) 0.2884(8) 0.079(2) Uani d . 1 . C
H21 0.2509(11) 0.6315(9) 0.3545(8) 0.10(4) Uiso calc R 1 . H
C22 0.3029(9) 0.3473(8) 0.4802(6) 0.063(2) Uani d . 1 . C
C23 0.1970(14) 0.2902(14) 0.5094(10) 0.110(4) Uani d . 1 . C
H23 0.1788(14) 0.2432(14) 0.4590(10) 0.13(5) Uiso calc R 1 . H
C24 0.1163(16) 0.3019(17) 0.6140(12) 0.133(5) Uani d . 1 . C
H24 0.0474(16) 0.2605(17) 0.6338(12) 0.20(8) Uiso calc R 1 . H
C25 0.1395(18) 0.3743(15) 0.6866(10) 0.125(5) Uani d . 1 . C
H25 0.0828(18) 0.3853(15) 0.7550(10) 0.15(5) Uiso calc R 1 . H
C26 0.2434(17) 0.4301(17) 0.6603(10) 0.128(5) Uani d . 1 . C
H26 0.2603(17) 0.4780(17) 0.7107(10) 0.17(6) Uiso calc R 1 . H
C27 0.3256(15) 0.4157(13) 0.5569(8) 0.104(4) Uani d . 1 . C
H27 0.3981(15) 0.4536(13) 0.5395(8) 0.21(8) Uiso calc R 1 . H
S 0.4227(3) 0.0558(2) 0.2161(2) 0.0844(7) Uani d . 1 . S
Sn 0.43008(6) 0.32556(5) 0.32163(4) 0.0552(3) Uani d . 1 . Sn

loop_
_atom_type_symbol
_atom_type_description
_atom_type_scat_dispersion_real
_atom_type_scat_dispersion_imag
_atom_type_scat_source
C C 0.0033 0.0016 'International Tables Vol C Tables 4.2.6.8 and 6.1.1.4'
H H 0.0000 0.0000 'International Tables Vol C Tables 4.2.6.8 and 6.1.1.4'
S S 0.1246 0.1234 'International Tables Vol C Tables 4.2.6.8 and 6.1.1.4'
Sn Sn -0.6537 1.4246 'International Tables Vol C Tables 4.2.6.8 and 6.1.1.4'

loop_
_geom_angle_atom_site_label_1
_geom_angle_atom_site_label_2
_geom_angle_atom_site_label_3
_geom_angle
_geom_angle_publ_flag
C2 C1 S 120.7(6) y
C2 C1 Sn 117.6(5) y
S C1 Sn 121.6(4) y
C1 C2 C3 130.0(7) y
C1 C2 H2 122.(5) ?
C3 C2 H2 107.(5) ?
C4 C3 C8 118.6(9) ?
C4 C3 C2 122.7(8) ?
C8 C3 C2 118.7(8) ?
C3 C4 C5 119.7(10) ?
C3 C4 H4 120.1(6) ?
C5 C4 H4 120.1(7) ?
C6 C5 C4 121.5(11) ?
C6 C5 H5 119.3(7) ?
C4 C5 H5 119.3(7) ?
C5 C6 C7 118.4(11) ?
C5 C6 H6 120.8(7) ?
C7 C6 H6 120.8(7) ?
C6 C7 C8 120.6(11) ?
C6 C7 H7 119.7(7) ?
C8 C7 H7 119.7(7) ?
C3 C8 C7 120.9(10) ?
C3 C8 H8 119.5(5) ?
C7 C8 H8 119.5(7) ?
S C9 H9A 109.5(4) ?
S C9 H9B 109.5(5) ?
H9A C9 H9B 109.5 ?
S C9 H9C 109.5(4) ?
H9A C9 H9C 109.5 ?
H9B C9 H9C 109.5 ?
C11 C10 C15 118.7(9) ?
C11 C10 Sn 120.3(7) ?
C15 C10 Sn 120.9(7) ?
C12 C11 C10 121.6(11) ?
C12 C11 H11 119.2(7) ?
C10 C11 H11 119.2(6) ?
C13 C12 C11 119.4(11) ?
C13 C12 H12 120.3(7) ?
C11 C12 H12 120.3(7) ?
C12 C13 C14 120.8(12) ?
C12 C13 H13 119.6(7) ?
C14 C13 H13 119.6(8) ?
C13 C14 C15 120.7(13) ?
C13 C14 H14 119.7(8) ?
C15 C14 H14 119.7(8) ?
C10 C15 C14 118.7(11) ?
C10 C15 H15 120.7(6) ?
C14 C15 H15 120.7(8) ?
C21 C16 C17 115.6(8) ?
C21 C16 Sn 123.9(7) ?
C17 C16 Sn 120.4(6) ?
C18 C17 C16 120.4(10) ?
C18 C17 H17 119.8(7) ?
C16 C17 H17 119.8(5) ?
C19 C18 C17 121.1(11) ?
C19 C18 H18 119.5(7) ?
C17 C18 H18 119.5(7) ?
C18 C19 C20 121.3(10) ?
C18 C19 H19 119.3(7) ?
C20 C19 H19 119.3(7) ?
C19 C20 C21 119.6(11) ?
C19 C20 H20 120.2(7) ?
C21 C20 H20 120.2(7) ?
C20 C21 C16 121.9(10) ?
C20 C21 H21 119.1(7) ?
C16 C21 H21 119.1(5) ?
C27 C22 C23 117.5(9) ?
C27 C22 Sn 121.7(6) ?
C23 C22 Sn 120.8(7) ?
C22 C23 C24 120.8(12) ?
C22 C23 H23 119.6(6) ?
C24 C23 H23 119.6(8) ?
C25 C24 C23 119.6(12) ?
C25 C24 H24 120.2(7) ?
C23 C24 H24 120.2(8) ?
C26 C25 C24 120.7(11) ?
C26 C25 H25 119.7(8) ?
C24 C25 H25 119.7(7) ?
C25 C26 C27 119.4(12) ?
C25 C26 H26 120.3(8) ?
C27 C26 H26 120.3(8) ?
C22 C27 C26 122.0(11) ?
C22 C27 H27 119.0(5) ?
C26 C27 H27 119.0(8) ?
C1 S C9 105.1(5) y
C16 Sn C22 110.0(3) y
C16 Sn C1 108.1(3) y
C22 Sn C1 110.6(3) y
C16 Sn C10 105.6(3) y
C22 Sn C10 110.9(3) y
C1 Sn C10 111.6(3) y

loop_
_geom_bond_atom_site_label_1
_geom_bond_atom_site_label_2
_geom_bond_site_symmetry_2
_geom_bond_distance
_geom_bond_publ_flag
C1 C2 . 1.345(11) y
C1 S . 1.761(7) y
C1 Sn . 2.148(7) y
C2 C3 . 1.493(12) ?
C2 H2 . 0.95(8) ?
C3 C4 . 1.355(12) ?
C3 C8 . 1.378(13) ?
C4 C5 . 1.413(14) ?
C4 H4 . 0.93 ?
C5 C6 . 1.35(2) ?
C5 H5 . 0.93 ?
C6 C7 . 1.37(2) ?
C6 H6 . 0.93 ?
C7 C8 . 1.384(15) ?
C7 H7 . 0.93 ?
C8 H8 . 0.93 ?
C9 S . 1.769(10) y
C9 H9A . 0.96 ?
C9 H9B . 0.96 ?
C9 H9C . 0.96 ?
C10 C11 . 1.370(12) ?
C10 C15 . 1.378(12) ?
C10 Sn . 2.162(8) y
C11 C12 . 1.361(15) ?
C11 H11 . 0.93 ?
C12 C13 . 1.34(2) ?
C12 H12 . 0.93 ?
C13 C14 . 1.35(2) ?
C13 H13 . 0.93 ?
C14 C15 . 1.39(2) ?
C14 H14 . 0.93 ?
C15 H15 . 0.93 ?
C16 C21 . 1.388(12) ?
C16 C17 . 1.390(12) ?
C16 Sn . 2.135(8) y
C17 C18 . 1.380(14) ?
C17 H17 . 0.93 ?
C18 C19 . 1.31(2) ?
C18 H18 . 0.93 ?
C19 C20 . 1.32(2) ?
C19 H19 . 0.93 ?
C20 C21 . 1.374(14) ?
C20 H20 . 0.93 ?
C21 H21 . 0.93 ?
C22 C27 . 1.367(13) ?
C22 C23 . 1.375(13) ?
C22 Sn . 2.141(7) y
C23 C24 . 1.40(2) ?
C23 H23 . 0.93 ?
C24 C25 . 1.36(2) ?
C24 H24 . 0.93 ?
C25 C26 . 1.35(2) ?
C25 H25 . 0.93 ?
C26 C27 . 1.393(15) ?
C26 H26 . 0.93 ?
C27 H27 . 0.93 ?

loop_
_geom_torsion_atom_site_label_1
_geom_torsion_atom_site_label_2
_geom_torsion_atom_site_label_3
_geom_torsion_atom_site_label_4
_geom_torsion
S C1 C2 C3 2.6(12)
Sn C1 C2 C3 178.9(6)
C1 C2 C3 C4 -35.7(13)
C1 C2 C3 C8 144.5(9)
C2 C1 S C9 -156.1(8)
Sn C1 S C9 27.8(7)
C11 C10 Sn C1 42.3(8)
C15 C10 Sn C1 -141.2(7)
C17 C16 Sn C1 -68.1(8)
C21 C16 Sn C1 116.0(7)
C23 C22 Sn C1 6.8(10)
C27 C22 Sn C1 -174.6(9)
C17 C16 Sn C10 51.4(8)
C21 C16 Sn C10 -124.5(7)
C23 C22 Sn C10 -117.5(9)
C27 C22 Sn C10 61.1(10)
C2 C1 Sn C10 -142.0(6)
S C1 Sn C10 34.2(5)
C23 C22 Sn C16 126.1(9)
C27 C22 Sn C16 -55.2(10)
C11 C10 Sn C16 -74.9(8)
C15 C10 Sn C16 101.5(8)
C2 C1 Sn C16 -26.3(7)
S C1 Sn C16 149.9(4)
C11 C10 Sn C22 166.0(7)
C15 C10 Sn C22 -17.5(8)
C2 C1 Sn C22 94.1(6)
S C1 Sn C22 -89.7(5)

loop_
_cod_related_entry_id
_cod_related_entry_database
_cod_related_entry_code
1 ChemSpider 30652227
